data_7203034
loop_
_publ_author_name
'Deacon, Glen B.'
'Hein, Stefanie'
'Junk, Peter C.'
'J\"ustel, Thomas'
'Lee, Winnie'
'Turner, David R.'

_publ_section_title
;
 Structural variations in rare earth benzoate complexes : Part II.
 Yttrium and terbium
;
_journal_issue 11
_journal_name_full CrystEngComm
_journal_page_first 1110
_journal_paper_doi 10.1039/b708589c
_journal_volume 9
_journal_year 2007
_chemical_formula_moiety 'C48 H46 N6 O29 S3 Y2'
_chemical_formula_sum 'C48 H46 N6 O29 S3 Y2'
_chemical_formula_weight 1444.91
_chemical_name_common SH5DMSO
_chemical_name_systematic
;
poly[hexa(3-nitrobenzoato)(dimethylsulphoxide)bis(aqua)bisyttrium
(III)].DMSO solvate
;
_space_group_IT_number 2
_symmetry_cell_setting triclinic
_symmetry_space_group_name_Hall '-P 1'
_symmetry_space_group_name_H-M 'P -1'
_atom_sites_solution_hydrogens geom
_atom_sites_solution_primary direct
_atom_sites_solution_secondary difmap
_audit_creation_method SHELXL-97
_cell_angle_alpha 93.351(2)
_cell_angle_beta 101.038(2)
_cell_angle_gamma 106.429(3)
_cell_formula_units_Z 2
_cell_length_a 10.4247(5)
_cell_length_b 16.1016(8)
_cell_length_c 18.7135(6)
_cell_measurement_temperature 123(1)
_cell_volume 2935.9(2)
_computing_cell_refinement 'Bruker SMART (Bruker)'
_computing_data_collection 'Bruker SMART (Bruker)'
_computing_data_reduction 'Bruker SAINT (Bruker)'
_computing_molecular_graphics 'X-Seed (Barbour, 1999)'
_computing_publication_material 'CIFTAB (Sheldrick, 1997)'
_computing_structure_refinement 'SHELXL-97 (Sheldrick, 1997)'
_computing_structure_solution 'SHELXS-97 (Sheldrick, 1990)'
_diffrn_ambient_temperature 123(2)
_diffrn_measured_fraction_theta_full 0.961
_diffrn_measured_fraction_theta_max 0.961
_diffrn_measurement_device_type 'Bruker X8 Apex II CCD'
_diffrn_measurement_method 'phi and omega scans'
_diffrn_radiation_monochromator graphite
_diffrn_radiation_source 'fine-focus sealed tube'
_diffrn_radiation_type MoK\a
_diffrn_radiation_wavelength 0.71073
_diffrn_reflns_av_R_equivalents 0.0459
_diffrn_reflns_av_sigmaI/netI 0.0899
_diffrn_reflns_limit_h_max 13
_diffrn_reflns_limit_h_min -13
_diffrn_reflns_limit_k_max 20
_diffrn_reflns_limit_k_min -20
_diffrn_reflns_limit_l_max 24
_diffrn_reflns_limit_l_min -24
_diffrn_reflns_number 22598
_diffrn_reflns_theta_full 27.50
_diffrn_reflns_theta_max 27.50
_diffrn_reflns_theta_min 2.11
_exptl_absorpt_coefficient_mu 2.169
_exptl_absorpt_correction_T_max 0.8287
_exptl_absorpt_correction_T_min 0.6587
_exptl_absorpt_correction_type multi-scan
_exptl_absorpt_process_details SADABS
_exptl_crystal_colour colourless
_exptl_crystal_density_diffrn 1.634
_exptl_crystal_density_method 'not measured'
_exptl_crystal_description block
_exptl_crystal_F_000 1468
_exptl_crystal_size_max 0.21
_exptl_crystal_size_mid 0.15
_exptl_crystal_size_min 0.09
_refine_diff_density_max 0.862
_refine_diff_density_min -0.654
_refine_diff_density_rms 0.096
_refine_ls_extinction_method none
_refine_ls_goodness_of_fit_ref 0.987
_refine_ls_hydrogen_treatment constr
_refine_ls_matrix_type full
_refine_ls_number_parameters 799
_refine_ls_number_reflns 12967
_refine_ls_number_restraints 0
_refine_ls_restrained_S_all 0.987
_refine_ls_R_factor_all 0.0852
_refine_ls_R_factor_gt 0.0445
_refine_ls_shift/su_max 0.001
_refine_ls_shift/su_mean 0.000
_refine_ls_structure_factor_coef Fsqd
_refine_ls_weighting_details 'calc w=1/[\s^2^(Fo^2^)+(0.0443P)^2^+0.0000P] where P=(Fo^2^+2Fc^2^)/3'
_refine_ls_weighting_scheme calc
_refine_ls_wR_factor_gt 0.0902
_refine_ls_wR_factor_ref 0.1037
_reflns_number_gt 8913
_reflns_number_total 12967
_reflns_threshold_expression >2sigma(I)
_cod_data_source_file b708589c.txt
_cod_data_source_block 8
_cod_depositor_comments
;
The following automatic conversions were performed:
'_exptl_absorpt_correction_type' value 'Multi-scan' changed to
'multi-scan' according to
'/home/saulius/struct/CIF-dictionaries/cif_core.dic' dictionary named
'cif_core.dic' version 2.4.1 from 2010-06-29.

Automatic conversion script
Id: cif_fix_enum 1527 2010-12-29 10:47:43Z saulius 
;
_cod_original_sg_symbol_H-M P-1
_cod_database_code 7203034

loop_
_symmetry_equiv_pos_as_xyz
'x, y, z'
'-x, -y, -z'

loop_
_atom_site_label
_atom_site_type_symbol
_atom_site_fract_x
_atom_site_fract_y
_atom_site_fract_z
_atom_site_U_iso_or_equiv
_atom_site_adp_type
_atom_site_occupancy
_atom_site_symmetry_multiplicity
_atom_site_calc_flag
_atom_site_refinement_flags
_atom_site_disorder_assembly
_atom_site_disorder_group
Y1 Y 0.49581(3) 0.53686(2) 0.392719(16) 0.01114(8) Uani 1 1 d . . .
S1 S 0.14691(9) 0.51946(6) 0.07891(5) 0.0194(2) Uani 1 1 d . . .
O1 O 0.6177(2) 0.67079(14) 0.46864(11) 0.0153(5) Uani 1 1 d . . .
N1 N 0.8825(4) 0.7761(3) 0.78982(18) 0.0379(9) Uani 1 1 d . . .
C1 C 0.6346(3) 0.6552(2) 0.53425(17) 0.0146(7) Uani 1 1 d . . .
Y2 Y 0.48210(3) 0.50845(2) 0.106440(16) 0.01117(8) Uani 1 1 d . . .
S2 S 1.01685(11) 0.70438(7) 0.50372(6) 0.0332(3) Uani 1 1 d . . .
O2 O 0.5914(2) 0.57907(14) 0.55139(12) 0.0172(5) Uani 1 1 d . . .
N2 N 0.3290(3) 0.8234(2) 0.25433(16) 0.0267(7) Uani 1 1 d . . .
C2 C 0.7061(3) 0.7297(2) 0.59319(16) 0.0140(7) Uani 1 1 d . . .
S3 S -0.01483(11) 0.54115(8) 0.32547(5) 0.0349(3) Uani 1 1 d . . .
O3 O 0.9215(3) 0.8387(2) 0.83766(14) 0.0489(9) Uani 1 1 d . . .
N3 N 0.6976(3) 0.9595(2) 0.38857(17) 0.0276(8) Uani 1 1 d . . .
C3 C 0.7633(4) 0.7168(2) 0.66296(18) 0.0196(8) Uani 1 1 d . . .
H3 H 0.7589 0.6597 0.6752 0.023 Uiso 1 1 calc R . .
O4 O 0.8833(4) 0.7038(2) 0.80198(16) 0.0646(11) Uani 1 1 d . . .
N4 N 0.3514(3) 0.1156(2) 0.08162(17) 0.0266(8) Uani 1 1 d . . .
C4 C 0.8275(4) 0.7895(2) 0.71487(17) 0.0214(8) Uani 1 1 d . . .
O5 O 0.3340(2) 0.58939(15) 0.42490(11) 0.0169(5) Uani 1 1 d . . .
N5 N 0.7740(3) 0.1504(2) 0.15473(19) 0.0302(8) Uani 1 1 d . . .
C5 C 0.8379(4) 0.8730(3) 0.6992(2) 0.0297(10) Uani 1 1 d . . .
H5 H 0.8830 0.9212 0.7359 0.036 Uiso 1 1 calc R . .
O6 O 0.3153(3) 0.64836(15) 0.53203(12) 0.0210(6) Uani 1 1 d . . .
N6 N 1.0223(3) 0.8499(2) 0.23642(18) 0.0314(8) Uani 1 1 d . . .
C6 C 0.7821(4) 0.8858(2) 0.6297(2) 0.0289(9) Uani 1 1 d . . .
H6 H 0.7891 0.9431 0.6176 0.035 Uiso 1 1 calc R . .
O7 O 0.3042(3) 0.75531(19) 0.21481(14) 0.0428(8) Uani 1 1 d . . .
C7 C 0.7155(4) 0.8147(2) 0.57747(19) 0.0215(8) Uani 1 1 d . . .
H7 H 0.6751 0.8238 0.5298 0.026 Uiso 1 1 calc R . .
O8 O 0.3515(4) 0.8947(2) 0.23185(15) 0.0506(9) Uani 1 1 d . . .
C8 C 0.3269(3) 0.6524(2) 0.46720(18) 0.0155(7) Uani 1 1 d . . .
O9 O 0.5817(2) 0.63227(14) 0.31724(11) 0.0178(5) Uani 1 1 d . . .
C9 C 0.3358(3) 0.7371(2) 0.43504(17) 0.0161(7) Uani 1 1 d . . .
O10 O 0.5697(2) 0.61918(15) 0.19689(11) 0.0183(5) Uani 1 1 d . . .
C10 C 0.3255(3) 0.7402(2) 0.36082(17) 0.0172(8) Uani 1 1 d . . .
H10 H 0.3116 0.6890 0.3287 0.021 Uiso 1 1 calc R . .
O11 O 0.7266(3) 0.93328(17) 0.44774(14) 0.0413(8) Uani 1 1 d . . .
C11 C 0.3357(4) 0.8198(2) 0.33393(18) 0.0209(8) Uani 1 1 d . . .
O12 O 0.6772(3) 1.03035(16) 0.38199(14) 0.0348(7) Uani 1 1 d . . .
C12 C 0.3545(4) 0.8958(2) 0.3774(2) 0.0274(9) Uani 1 1 d . . .
H12 H 0.3605 0.9492 0.3572 0.033 Uiso 1 1 calc R . .
O13 O 0.5224(2) 0.42455(14) 0.31569(11) 0.0165(5) Uani 1 1 d . . .
C13 C 0.3643(4) 0.8917(2) 0.4523(2) 0.0275(9) Uani 1 1 d . . .
H13 H 0.3774 0.9430 0.4840 0.033 Uiso 1 1 calc R . .
O14 O 0.4376(2) 0.42602(15) 0.19725(11) 0.0175(5) Uani 1 1 d . . .
C14 C 0.3550(4) 0.8132(2) 0.48081(19) 0.0224(8) Uani 1 1 d . . .
H14 H 0.3618 0.8112 0.5320 0.027 Uiso 1 1 calc R . .
O15 O 0.3491(3) 0.15740(18) 0.02964(14) 0.0320(7) Uani 1 1 d . . .
C15 C 0.5900(3) 0.6637(2) 0.25778(17) 0.0133(7) Uani 1 1 d . . .
O16 O 0.3072(4) 0.03602(18) 0.07701(16) 0.0490(9) Uani 1 1 d . . .
C16 C 0.6311(3) 0.7602(2) 0.25887(17) 0.0136(7) Uani 1 1 d . . .
O17 O 0.6161(3) 0.41407(15) 0.10720(13) 0.0217(6) Uani 1 1 d . . .
C17 C 0.6522(4) 0.8137(2) 0.32384(18) 0.0169(8) Uani 1 1 d . . .
H17 H 0.6456 0.7898 0.3687 0.020 Uiso 1 1 calc R . .
O18 O 0.5750(3) 0.41629(16) -0.01322(13) 0.0269(6) Uani 1 1 d . . .
C18 C 0.6828(4) 0.9020(2) 0.32109(18) 0.0208(8) Uani 1 1 d . . .
O19 O 0.8099(3) 0.1962(2) 0.21407(15) 0.0433(8) Uani 1 1 d . . .
C19 C 0.6976(4) 0.9408(2) 0.25785(19) 0.0270(9) Uani 1 1 d . . .
H19 H 0.7200 1.0023 0.2585 0.032 Uiso 1 1 calc R . .
O20 O 0.7749(4) 0.07468(19) 0.14676(18) 0.0542(9) Uani 1 1 d . . .
C20 C 0.6787(4) 0.8874(2) 0.19370(19) 0.0235(9) Uani 1 1 d . . .
H20 H 0.6892 0.9120 0.1494 0.028 Uiso 1 1 calc R . .
O21 O 0.6871(2) 0.58870(15) 0.08082(12) 0.0177(5) Uani 1 1 d . . .
C21 C 0.6445(4) 0.7982(2) 0.19443(17) 0.0175(8) Uani 1 1 d . . .
H21 H 0.6298 0.7617 0.1500 0.021 Uiso 1 1 calc R . .
O22 O 0.6888(2) 0.60916(15) -0.03667(11) 0.0176(5) Uani 1 1 d . . .
C22 C 0.4802(3) 0.3893(2) 0.25048(17) 0.0143(7) Uani 1 1 d . . .
O23 O 1.0847(4) 0.9262(2) 0.25769(16) 0.0573(10) Uani 1 1 d . . .
C23 C 0.4781(3) 0.2956(2) 0.23591(17) 0.0135(7) Uani 1 1 d . . .
O24 O 0.9942(3) 0.7951(2) 0.27702(15) 0.0482(9) Uani 1 1 d . . .
C24 C 0.4204(3) 0.2506(2) 0.16624(18) 0.0158(7) Uani 1 1 d . . .
H24 H 0.3878 0.2790 0.1268 0.019 Uiso 1 1 calc R . .
O25 O 0.7091(2) 0.51640(15) 0.43243(11) 0.0165(5) Uani 1 1 d . . .
C25 C 0.4119(4) 0.1631(2) 0.15585(19) 0.0199(8) Uani 1 1 d . . .
O26 O 0.3064(2) 0.49827(16) 0.29427(12) 0.0210(6) Uani 1 1 d . . .
C26 C 0.4572(4) 0.1192(2) 0.2113(2) 0.0272(9) Uani 1 1 d . . .
H26 H 0.4468 0.0587 0.2028 0.033 Uiso 1 1 calc R . .
O27 O 0.2842(2) 0.53432(17) 0.13144(12) 0.0240(6) Uani 1 1 d . . .
C27 C 0.5187(4) 0.1657(2) 0.2802(2) 0.0247(9) Uani 1 1 d . . .
H27 H 0.5544 0.1376 0.3191 0.030 Uiso 1 1 calc R . .
O28 O 0.9046(3) 0.63770(18) 0.52719(15) 0.0364(7) Uani 1 1 d . . .
C28 C 0.5279(4) 0.2533(2) 0.29228(18) 0.0186(8) Uani 1 1 d . . .
H28 H 0.5687 0.2845 0.3397 0.022 Uiso 1 1 calc R . .
O29 O 0.0810(3) 0.5464(2) 0.27339(13) 0.0340(7) Uani 1 1 d . . .
C29 C 0.6149(4) 0.3836(2) 0.04371(19) 0.0184(8) Uani 1 1 d . . .
C30 C 0.6564(3) 0.3029(2) 0.03478(17) 0.0140(7) Uani 1 1 d . . .
C31 C 0.7028(3) 0.2680(2) 0.09749(18) 0.0149(7) Uani 1 1 d . . .
H31 H 0.7166 0.2981 0.1449 0.018 Uiso 1 1 calc R . .
C32 C 0.7283(4) 0.1887(2) 0.08907(19) 0.0202(8) Uani 1 1 d . . .
C33 C 0.7094(4) 0.1431(3) 0.0208(2) 0.0305(10) Uani 1 1 d . . .
H33 H 0.7249 0.0879 0.0165 0.037 Uiso 1 1 calc R . .
C34 C 0.6674(4) 0.1801(3) -0.0408(2) 0.0320(10) Uani 1 1 d . . .
H34 H 0.6565 0.1509 -0.0882 0.038 Uiso 1 1 calc R . .
C35 C 0.6413(4) 0.2591(2) -0.03399(18) 0.0228(8) Uani 1 1 d . . .
H35 H 0.6127 0.2840 -0.0768 0.027 Uiso 1 1 calc R . .
C36 C 0.7310(3) 0.6317(2) 0.03182(18) 0.0158(7) Uani 1 1 d . . .
C37 C 0.8410(3) 0.7171(2) 0.05752(17) 0.0148(7) Uani 1 1 d . . .
C38 C 0.8859(3) 0.7425(2) 0.13213(18) 0.0170(8) Uani 1 1 d . . .
H38 H 0.8526 0.7051 0.1662 0.020 Uiso 1 1 calc R . .
C39 C 0.9806(4) 0.8237(2) 0.15606(19) 0.0234(8) Uani 1 1 d . . .
C40 C 1.0327(4) 0.8800(2) 0.1090(2) 0.0300(9) Uani 1 1 d . . .
H40 H 1.0963 0.9359 0.1271 0.036 Uiso 1 1 calc R . .
C41 C 0.9895(4) 0.8527(3) 0.0343(2) 0.0299(9) Uani 1 1 d . . .
H41 H 1.0257 0.8896 0.0006 0.036 Uiso 1 1 calc R . .
C42 C 0.8938(4) 0.7721(2) 0.00847(19) 0.0200(8) Uani 1 1 d . . .
H42 H 0.8643 0.7543 -0.0428 0.024 Uiso 1 1 calc R . .
C43 C 0.0332(4) 0.4284(3) 0.1055(2) 0.0296(9) Uani 1 1 d . . .
H43A H 0.0615 0.3764 0.0964 0.044 Uiso 1 1 calc R . .
H43B H -0.0599 0.4194 0.0770 0.044 Uiso 1 1 calc R . .
H43C H 0.0349 0.4391 0.1578 0.044 Uiso 1 1 calc R . .
C44 C 0.0795(4) 0.6016(2) 0.10976(19) 0.0256(9) Uani 1 1 d . . .
H44A H 0.0862 0.6030 0.1628 0.038 Uiso 1 1 calc R . .
H44B H -0.0167 0.5885 0.0847 0.038 Uiso 1 1 calc R . .
H44C H 0.1320 0.6584 0.0988 0.038 Uiso 1 1 calc R . .
C45 C 0.9339(5) 0.7650(4) 0.4451(3) 0.0574(15) Uani 1 1 d . . .
H45A H 0.8721 0.7260 0.4025 0.086 Uiso 1 1 calc R . .
H45B H 1.0026 0.8105 0.4285 0.086 Uiso 1 1 calc R . .
H45C H 0.8810 0.7921 0.4718 0.086 Uiso 1 1 calc R . .
C46 C 1.0889(5) 0.7857(3) 0.5814(2) 0.0509(14) Uani 1 1 d . . .
H46A H 1.0151 0.8007 0.5995 0.076 Uiso 1 1 calc R . .
H46B H 1.1488 0.8379 0.5671 0.076 Uiso 1 1 calc R . .
H46C H 1.1423 0.7631 0.6202 0.076 Uiso 1 1 calc R . .
C47 C -0.1657(4) 0.5509(4) 0.2725(2) 0.0502(14) Uani 1 1 d . . .
H47A H -0.1502 0.6107 0.2599 0.075 Uiso 1 1 calc R . .
H47B H -0.2381 0.5375 0.3004 0.075 Uiso 1 1 calc R . .
H47C H -0.1935 0.5101 0.2275 0.075 Uiso 1 1 calc R . .
C48 C -0.0808(7) 0.4271(4) 0.3337(3) 0.093(2) Uani 1 1 d . . .
H48A H -0.1051 0.3935 0.2851 0.139 Uiso 1 1 calc R . .
H48B H -0.1625 0.4171 0.3545 0.139 Uiso 1 1 calc R . .
H48C H -0.0109 0.4085 0.3659 0.139 Uiso 1 1 calc R . .
H3O H 0.2283 0.5179 0.2908 0.056 Uiso 1 1 d . . .
H4O H 0.3086 0.4880 0.2579 0.055 Uiso 1 1 d . . .
H1O H 0.7005 0.4713 0.4433 0.000 Uiso 1 1 d . . .
H2O H 0.7873 0.5591 0.4681 0.080 Uiso 1 1 d . . .

loop_
_atom_site_aniso_label
_atom_site_aniso_U_11
_atom_site_aniso_U_22
_atom_site_aniso_U_33
_atom_site_aniso_U_23
_atom_site_aniso_U_13
_atom_site_aniso_U_12
Y1 0.01569(18) 0.00968(16) 0.00877(16) -0.00093(12) 0.00404(13) 0.00442(14)
S1 0.0199(5) 0.0248(5) 0.0152(4) -0.0014(4) 0.0029(4) 0.0109(4)
O1 0.0212(13) 0.0137(12) 0.0088(12) -0.0034(9) 0.0025(10) 0.0030(10)
N1 0.033(2) 0.043(2) 0.0237(19) 0.0032(17) 0.0023(16) -0.0070(19)
C1 0.0151(18) 0.0155(18) 0.0152(18) -0.0008(14) 0.0065(14) 0.0061(15)
Y2 0.01673(18) 0.00933(16) 0.00780(16) -0.00141(12) 0.00267(13) 0.00494(14)
S2 0.0258(6) 0.0338(6) 0.0367(6) -0.0051(5) 0.0044(5) 0.0074(5)
O2 0.0200(13) 0.0126(13) 0.0195(13) -0.0005(10) 0.0069(10) 0.0045(11)
N2 0.031(2) 0.032(2) 0.0210(17) 0.0076(15) 0.0079(15) 0.0132(16)
C2 0.0161(18) 0.0169(18) 0.0084(16) -0.0027(13) 0.0040(14) 0.0040(15)
S3 0.0271(6) 0.0640(8) 0.0170(5) -0.0060(5) 0.0040(4) 0.0216(6)
O3 0.052(2) 0.061(2) 0.0145(15) -0.0108(14) 0.0006(14) -0.0058(18)
N3 0.042(2) 0.0135(17) 0.0256(18) -0.0059(14) 0.0116(16) 0.0038(15)
C3 0.021(2) 0.0187(19) 0.0178(18) 0.0039(15) 0.0087(15) 0.0001(16)
O4 0.095(3) 0.040(2) 0.0363(19) 0.0123(16) -0.0195(19) 0.005(2)
N4 0.032(2) 0.0186(18) 0.0269(18) -0.0108(14) 0.0112(15) 0.0043(15)
C4 0.021(2) 0.029(2) 0.0091(17) -0.0004(15) 0.0041(15) -0.0002(17)
O5 0.0232(14) 0.0163(13) 0.0142(12) -0.0019(10) 0.0062(10) 0.0099(11)
N5 0.031(2) 0.030(2) 0.040(2) 0.0203(17) 0.0167(16) 0.0156(17)
C5 0.034(2) 0.023(2) 0.022(2) -0.0130(16) 0.0078(18) -0.0060(18)
O6 0.0356(16) 0.0220(14) 0.0096(12) 0.0007(10) 0.0069(11) 0.0143(12)
N6 0.026(2) 0.034(2) 0.0255(19) -0.0168(16) -0.0048(15) 0.0066(17)
C6 0.042(3) 0.014(2) 0.026(2) -0.0064(16) 0.0035(19) 0.0048(18)
O7 0.065(2) 0.0356(18) 0.0176(15) -0.0003(13) 0.0062(14) 0.0020(16)
C7 0.026(2) 0.0169(19) 0.0177(19) -0.0020(15) 0.0027(16) 0.0022(16)
O8 0.097(3) 0.0353(19) 0.0358(17) 0.0200(15) 0.0299(18) 0.0315(19)
C8 0.0144(18) 0.0176(18) 0.0172(18) -0.0005(14) 0.0036(14) 0.0095(15)
O9 0.0311(15) 0.0103(12) 0.0111(12) 0.0000(9) 0.0078(11) 0.0031(11)
C9 0.0161(18) 0.0177(19) 0.0165(18) 0.0003(14) 0.0056(14) 0.0072(15)
O10 0.0301(15) 0.0127(12) 0.0099(12) -0.0030(9) 0.0047(10) 0.0038(11)
C10 0.0172(19) 0.0176(19) 0.0166(18) -0.0019(14) 0.0024(15) 0.0067(15)
O11 0.086(3) 0.0203(15) 0.0169(14) -0.0014(12) 0.0100(15) 0.0162(16)
C11 0.023(2) 0.025(2) 0.0174(18) 0.0046(15) 0.0056(16) 0.0109(17)
O12 0.061(2) 0.0127(14) 0.0324(16) -0.0027(12) 0.0128(14) 0.0134(14)
C12 0.036(2) 0.018(2) 0.035(2) 0.0068(17) 0.0157(19) 0.0117(18)
O13 0.0228(14) 0.0149(13) 0.0116(12) -0.0043(10) 0.0025(10) 0.0075(11)
C13 0.041(3) 0.017(2) 0.025(2) -0.0044(16) 0.0092(18) 0.0096(18)
O14 0.0290(15) 0.0153(13) 0.0109(12) 0.0026(10) 0.0076(10) 0.0085(11)
C14 0.028(2) 0.024(2) 0.0158(18) -0.0041(15) 0.0069(16) 0.0090(18)
O15 0.0426(18) 0.0293(16) 0.0214(14) -0.0084(12) 0.0044(13) 0.0104(14)
C15 0.0118(18) 0.0157(18) 0.0122(17) -0.0030(14) 0.0035(14) 0.0044(14)
O16 0.078(3) 0.0143(15) 0.0441(18) -0.0134(13) 0.0152(17) -0.0013(16)
C16 0.0141(18) 0.0133(17) 0.0117(16) -0.0021(13) 0.0003(14) 0.0039(14)
O17 0.0287(15) 0.0174(13) 0.0254(14) 0.0030(11) 0.0143(12) 0.0113(12)
C17 0.023(2) 0.0125(17) 0.0144(17) 0.0022(14) 0.0052(15) 0.0042(15)
O18 0.0262(15) 0.0194(14) 0.0308(15) 0.0115(12) -0.0024(12) 0.0039(12)
C18 0.025(2) 0.0166(19) 0.0190(19) -0.0061(15) 0.0059(16) 0.0046(16)
O19 0.061(2) 0.061(2) 0.0229(16) 0.0188(15) 0.0107(15) 0.0387(19)
C19 0.042(3) 0.0126(19) 0.027(2) 0.0054(16) 0.0120(19) 0.0072(18)
O20 0.068(2) 0.0228(17) 0.079(2) 0.0259(16) 0.0143(19) 0.0236(17)
C20 0.037(2) 0.019(2) 0.0166(19) 0.0034(15) 0.0087(17) 0.0093(18)
O21 0.0200(13) 0.0155(13) 0.0158(12) -0.0004(10) 0.0048(10) 0.0026(11)
C21 0.024(2) 0.0160(18) 0.0124(17) -0.0002(14) 0.0041(15) 0.0058(16)
O22 0.0256(14) 0.0157(13) 0.0099(12) -0.0039(9) 0.0025(10) 0.0054(11)
C22 0.0174(19) 0.0127(17) 0.0154(18) 0.0001(14) 0.0079(14) 0.0063(15)
O23 0.076(3) 0.0299(19) 0.0431(19) -0.0235(15) -0.0095(18) 0.0006(18)
C23 0.0153(18) 0.0096(16) 0.0165(17) 0.0012(13) 0.0083(14) 0.0023(14)
O24 0.068(2) 0.042(2) 0.0215(16) -0.0062(14) 0.0000(15) 0.0026(18)
C24 0.0183(19) 0.0126(17) 0.0176(18) 0.0017(14) 0.0085(15) 0.0035(15)
O25 0.0229(14) 0.0134(12) 0.0143(12) 0.0036(9) 0.0055(10) 0.0061(11)
C25 0.021(2) 0.0134(18) 0.0225(19) -0.0066(15) 0.0105(16) -0.0005(16)
O26 0.0234(14) 0.0304(15) 0.0130(12) -0.0027(10) 0.0039(10) 0.0151(12)
C26 0.036(2) 0.0104(18) 0.042(2) 0.0055(17) 0.0188(19) 0.0102(17)
O27 0.0199(14) 0.0337(16) 0.0193(13) -0.0091(11) 0.0006(11) 0.0141(12)
C27 0.036(2) 0.0168(19) 0.026(2) 0.0064(16) 0.0094(18) 0.0133(18)
O28 0.0268(16) 0.0275(16) 0.0420(17) -0.0030(13) -0.0060(13) -0.0018(13)
C28 0.024(2) 0.0186(19) 0.0168(18) 0.0005(15) 0.0077(15) 0.0106(16)
O29 0.0230(15) 0.064(2) 0.0202(14) 0.0012(13) 0.0060(12) 0.0217(15)
C29 0.0157(19) 0.0156(18) 0.0224(19) 0.0070(15) 0.0024(15) 0.0027(15)
C30 0.0152(18) 0.0107(17) 0.0163(17) 0.0020(13) 0.0050(14) 0.0032(14)
C31 0.0166(18) 0.0149(18) 0.0139(17) 0.0008(14) 0.0055(14) 0.0047(15)
C32 0.020(2) 0.021(2) 0.0239(19) 0.0098(16) 0.0096(16) 0.0085(16)
C33 0.036(2) 0.021(2) 0.042(2) 0.0014(18) 0.022(2) 0.0121(19)
C34 0.043(3) 0.028(2) 0.025(2) -0.0051(18) 0.0125(19) 0.010(2)
C35 0.028(2) 0.028(2) 0.0130(18) 0.0019(15) 0.0041(16) 0.0083(18)
C36 0.0166(19) 0.0144(18) 0.0177(18) -0.0013(14) 0.0065(15) 0.0058(15)
C37 0.0160(18) 0.0144(18) 0.0147(17) -0.0018(14) 0.0021(14) 0.0075(15)
C38 0.0176(19) 0.0176(19) 0.0168(18) -0.0027(14) 0.0037(15) 0.0076(16)
C39 0.026(2) 0.0167(19) 0.024(2) -0.0085(16) 0.0002(17) 0.0058(17)
C40 0.027(2) 0.017(2) 0.039(2) -0.0044(18) 0.0012(19) 0.0002(17)
C41 0.032(2) 0.023(2) 0.035(2) 0.0080(18) 0.0135(19) 0.0045(19)
C42 0.020(2) 0.020(2) 0.0189(18) 0.0016(15) 0.0064(15) 0.0038(16)
C43 0.029(2) 0.027(2) 0.029(2) 0.0013(17) 0.0036(18) 0.0043(19)
C44 0.027(2) 0.026(2) 0.027(2) 0.0024(17) 0.0040(17) 0.0150(18)
C45 0.052(3) 0.075(4) 0.055(3) 0.028(3) 0.022(3) 0.023(3)
C46 0.041(3) 0.048(3) 0.045(3) -0.010(2) 0.014(2) -0.016(2)
C47 0.032(3) 0.093(4) 0.045(3) 0.030(3) 0.020(2) 0.037(3)
C48 0.141(6) 0.092(5) 0.111(5) 0.066(4) 0.096(5) 0.081(5)

loop_
_atom_type_symbol
_atom_type_description
_atom_type_scat_dispersion_real
_atom_type_scat_dispersion_imag
_atom_type_scat_source
C C 0.0033 0.0016 'International Tables Vol C Tables 4.2.6.8 and 6.1.1.4'
H H 0.0000 0.0000 'International Tables Vol C Tables 4.2.6.8 and 6.1.1.4'
N N 0.0061 0.0033 'International Tables Vol C Tables 4.2.6.8 and 6.1.1.4'
S S 0.1246 0.1234 'International Tables Vol C Tables 4.2.6.8 and 6.1.1.4'
Y Y -2.7962 3.5667 'International Tables Vol C Tables 4.2.6.8 and 6.1.1.4'
O O 0.0106 0.0060 'International Tables Vol C Tables 4.2.6.8 and 6.1.1.4'

loop_
_geom_angle_atom_site_label_1
_geom_angle_atom_site_label_2
_geom_angle_atom_site_label_3
_geom_angle
_geom_angle_site_symmetry_1
_geom_angle_site_symmetry_3
_geom_angle_publ_flag
O2 Y1 O5 85.82(8) 2_666 . ?
O2 Y1 O9 167.93(8) 2_666 . ?
O5 Y1 O9 102.32(8) . . ?
O2 Y1 O25 87.31(8) 2_666 . ?
O5 Y1 O25 145.47(8) . . ?
O9 Y1 O25 90.74(8) . . ?
O2 Y1 O26 92.88(8) 2_666 . ?
O5 Y1 O26 72.09(8) . . ?
O9 Y1 O26 81.38(8) . . ?
O25 Y1 O26 142.11(8) . . ?
O2 Y1 O13 79.72(8) 2_666 . ?
O5 Y1 O13 141.63(8) . . ?
O9 Y1 O13 88.44(8) . . ?
O25 Y1 O13 69.41(8) . . ?
O26 Y1 O13 73.36(8) . . ?
O2 Y1 O1 117.29(8) 2_666 . ?
O5 Y1 O1 74.57(8) . . ?
O9 Y1 O1 73.89(8) . . ?
O25 Y1 O1 78.76(8) . . ?
O26 Y1 O1 132.60(8) . . ?
O13 Y1 O1 143.32(8) . . ?
O2 Y1 O2 70.08(8) 2_666 . ?
O5 Y1 O2 77.32(7) . . ?
O9 Y1 O2 120.11(7) . . ?
O25 Y1 O2 68.54(7) . . ?
O26 Y1 O2 145.97(7) . . ?
O13 Y1 O2 128.55(7) . . ?
O1 Y1 O2 47.80(7) . . ?
O2 Y1 C1 94.28(9) 2_666 . ?
O5 Y1 C1 74.45(8) . . ?
O9 Y1 C1 96.48(9) . . ?
O25 Y1 C1 72.38(8) . . ?
O26 Y1 C1 145.12(8) . . ?
O13 Y1 C1 141.52(8) . . ?
O1 Y1 C1 23.30(8) . . ?
O2 Y1 C1 24.51(7) . . ?
O27 S1 C43 105.55(16) . . ?
O27 S1 C44 105.41(15) . . ?
C43 S1 C44 98.33(19) . . ?
C1 O1 Y1 108.1(2) . . ?
O4 N1 O3 123.1(4) . . ?
O4 N1 C4 118.3(3) . . ?
O3 N1 C4 118.5(4) . . ?
O1 C1 O2 121.9(3) . . ?
O1 C1 C2 118.5(3) . . ?
O2 C1 C2 119.7(3) . . ?
O1 C1 Y1 48.62(16) . . ?
O2 C1 Y1 73.23(17) . . ?
C2 C1 Y1 167.0(2) . . ?
O10 Y2 O14 84.65(8) . . ?
O10 Y2 O18 98.96(9) . 2_665 ?
O14 Y2 O18 153.78(9) . 2_665 ?
O10 Y2 O21 74.96(8) . . ?
O14 Y2 O21 131.38(8) . . ?
O18 Y2 O21 74.07(9) 2_665 . ?
O10 Y2 O22 154.79(9) . 2_665 ?
O14 Y2 O22 81.70(8) . 2_665 ?
O18 Y2 O22 84.64(8) 2_665 2_665 ?
O21 Y2 O22 129.48(8) . 2_665 ?
O10 Y2 O17 112.82(9) . . ?
O14 Y2 O17 74.40(8) . . ?
O18 Y2 O17 126.17(9) 2_665 . ?
O21 Y2 O17 73.89(8) . . ?
O22 Y2 O17 83.71(8) 2_665 . ?
O10 Y2 O27 78.11(9) . . ?
O14 Y2 O27 76.99(9) . . ?
O18 Y2 O27 78.37(9) 2_665 . ?
O21 Y2 O27 137.46(9) . . ?
O22 Y2 O27 78.23(8) 2_665 . ?
O17 Y2 O27 148.00(9) . . ?
O10 Y2 C29 130.32(9) . . ?
O14 Y2 C29 91.35(9) . . ?
O18 Y2 C29 105.31(9) 2_665 . ?
O21 Y2 C29 71.19(9) . . ?
O22 Y2 C29 71.28(9) 2_665 . ?
O17 Y2 C29 22.44(8) . . ?
O27 Y2 C29 148.65(9) . . ?
O28 S2 C45 105.8(2) . . ?
O28 S2 C46 104.33(18) . . ?
C45 S2 C46 98.3(3) . . ?
C1 O2 Y1 164.7(2) . 2_666 ?
C1 O2 Y1 82.26(18) . . ?
Y1 O2 Y1 109.92(8) 2_666 . ?
O7 N2 O8 123.3(3) . . ?
O7 N2 C11 118.5(3) . . ?
O8 N2 C11 118.2(3) . . ?
C3 C2 C7 119.0(3) . . ?
C3 C2 C1 121.7(3) . . ?
C7 C2 C1 119.3(3) . . ?
O29 S3 C47 105.15(18) . . ?
O29 S3 C48 105.3(2) . . ?
C47 S3 C48 96.2(3) . . ?
O11 N3 O12 123.6(3) . . ?
O11 N3 C18 118.4(3) . . ?
O12 N3 C18 118.0(3) . . ?
C2 C3 C4 118.2(3) . . ?
C2 C3 H3 120.9 . . ?
C4 C3 H3 120.9 . . ?
O15 N4 O16 124.5(3) . . ?
O15 N4 C25 118.4(3) . . ?
O16 N4 C25 117.0(3) . . ?
C5 C4 C3 122.7(3) . . ?
C5 C4 N1 118.6(3) . . ?
C3 C4 N1 118.6(3) . . ?
C8 O5 Y1 138.4(2) . . ?
O20 N5 O19 124.1(3) . . ?
O20 N5 C32 117.7(3) . . ?
O19 N5 C32 118.2(3) . . ?
C6 C5 C4 118.9(3) . . ?
C6 C5 H5 120.6 . . ?
C4 C5 H5 120.6 . . ?
O24 N6 O23 123.6(3) . . ?
O24 N6 C39 118.9(3) . . ?
O23 N6 C39 117.5(4) . . ?
C5 C6 C7 119.6(4) . . ?
C5 C6 H6 120.2 . . ?
C7 C6 H6 120.2 . . ?
C6 C7 C2 121.5(3) . . ?
C6 C7 H7 119.3 . . ?
C2 C7 H7 119.3 . . ?
O6 C8 O5 124.6(3) . . ?
O6 C8 C9 119.2(3) . . ?
O5 C8 C9 116.2(3) . . ?
C15 O9 Y1 157.0(2) . . ?
C10 C9 C14 119.5(3) . . ?
C10 C9 C8 120.6(3) . . ?
C14 C9 C8 119.8(3) . . ?
C15 O10 Y2 160.2(2) . . ?
C9 C10 C11 118.5(3) . . ?
C9 C10 H10 120.7 . . ?
C11 C10 H10 120.7 . . ?
C12 C11 C10 123.4(3) . . ?
C12 C11 N2 118.3(3) . . ?
C10 C11 N2 118.3(3) . . ?
C11 C12 C13 117.4(3) . . ?
C11 C12 H12 121.3 . . ?
C13 C12 H12 121.3 . . ?
C22 O13 Y1 139.4(2) . . ?
C14 C13 C12 120.5(3) . . ?
C14 C13 H13 119.7 . . ?
C12 C13 H13 119.7 . . ?
C22 O14 Y2 149.2(2) . . ?
C13 C14 C9 120.6(3) . . ?
C13 C14 H14 119.7 . . ?
C9 C14 H14 119.7 . . ?
O9 C15 O10 124.5(3) . . ?
O9 C15 C16 118.5(3) . . ?
O10 C15 C16 117.0(3) . . ?
C17 C16 C21 119.2(3) . . ?
C17 C16 C15 120.3(3) . . ?
C21 C16 C15 120.6(3) . . ?
C29 O17 Y2 112.3(2) . . ?
C18 C17 C16 117.9(3) . . ?
C18 C17 H17 121.0 . . ?
C16 C17 H17 121.0 . . ?
C29 O18 Y2 172.6(2) . 2_665 ?
C17 C18 C19 123.7(3) . . ?
C17 C18 N3 118.8(3) . . ?
C19 C18 N3 117.5(3) . . ?
C20 C19 C18 118.1(3) . . ?
C20 C19 H19 121.0 . . ?
C18 C19 H19 121.0 . . ?
C21 C20 C19 119.5(3) . . ?
C21 C20 H20 120.3 . . ?
C19 C20 H20 120.3 . . ?
C36 O21 Y2 139.9(2) . . ?
C20 C21 C16 121.6(3) . . ?
C20 C21 H21 119.2 . . ?
C16 C21 H21 119.2 . . ?
C36 O22 Y2 133.1(2) . 2_665 ?
O13 C22 O14 124.7(3) . . ?
O13 C22 C23 117.0(3) . . ?
O14 C22 C23 118.3(3) . . ?
C28 C23 C24 119.8(3) . . ?
C28 C23 C22 120.4(3) . . ?
C24 C23 C22 119.7(3) . . ?
C25 C24 C23 118.3(3) . . ?
C25 C24 H24 120.9 . . ?
C23 C24 H24 120.9 . . ?
Y1 O25 H1O 110.1 . . ?
Y1 O25 H2O 124.1 . . ?
H1O O25 H2O 109.6 . . ?
C26 C25 C24 122.9(3) . . ?
C26 C25 N4 119.0(3) . . ?
C24 C25 N4 118.1(3) . . ?
Y1 O26 H3O 125.5 . . ?
Y1 O26 H4O 124.9 . . ?
H3O O26 H4O 104.1 . . ?
C25 C26 C27 118.3(3) . . ?
C25 C26 H26 120.9 . . ?
C27 C26 H26 120.9 . . ?
S1 O27 Y2 128.02(13) . . ?
C28 C27 C26 120.0(3) . . ?
C28 C27 H27 120.0 . . ?
C26 C27 H27 120.0 . . ?
C23 C28 C27 120.7(3) . . ?
C23 C28 H28 119.6 . . ?
C27 C28 H28 119.6 . . ?
O17 C29 O18 123.0(3) . . ?
O17 C29 C30 118.3(3) . . ?
O18 C29 C30 118.6(3) . . ?
O17 C29 Y2 45.28(17) . . ?
O18 C29 Y2 79.2(2) . . ?
C30 C29 Y2 157.6(2) . . ?
C35 C30 C31 119.8(3) . . ?
C35 C30 C29 121.6(3) . . ?
C31 C30 C29 118.5(3) . . ?
C32 C31 C30 118.3(3) . . ?
C32 C31 H31 120.8 . . ?
C30 C31 H31 120.8 . . ?
C31 C32 C33 122.4(3) . . ?
C31 C32 N5 118.8(3) . . ?
C33 C32 N5 118.7(3) . . ?
C34 C33 C32 118.3(4) . . ?
C34 C33 H33 120.8 . . ?
C32 C33 H33 120.8 . . ?
C35 C34 C33 120.4(3) . . ?
C35 C34 H34 119.8 . . ?
C33 C34 H34 119.8 . . ?
C34 C35 C30 120.7(3) . . ?
C34 C35 H35 119.7 . . ?
C30 C35 H35 119.7 . . ?
O21 C36 O22 125.3(3) . . ?
O21 C36 C37 116.6(3) . . ?
O22 C36 C37 118.1(3) . . ?
C38 C37 C42 119.8(3) . . ?
C38 C37 C36 118.2(3) . . ?
C42 C37 C36 121.9(3) . . ?
C37 C38 C39 118.5(3) . . ?
C37 C38 H38 120.7 . . ?
C39 C38 H38 120.7 . . ?
C40 C39 C38 123.0(3) . . ?
C40 C39 N6 120.1(3) . . ?
C38 C39 N6 116.9(3) . . ?
C39 C40 C41 117.8(3) . . ?
C39 C40 H40 121.1 . . ?
C41 C40 H40 121.1 . . ?
C42 C41 C40 120.6(4) . . ?
C42 C41 H41 119.7 . . ?
C40 C41 H41 119.7 . . ?
C41 C42 C37 120.2(3) . . ?
C41 C42 H42 119.9 . . ?
C37 C42 H42 119.9 . . ?
S1 C43 H43A 109.5 . . ?
S1 C43 H43B 109.5 . . ?
H43A C43 H43B 109.5 . . ?
S1 C43 H43C 109.5 . . ?
H43A C43 H43C 109.5 . . ?
H43B C43 H43C 109.5 . . ?
S1 C44 H44A 109.5 . . ?
S1 C44 H44B 109.5 . . ?
H44A C44 H44B 109.5 . . ?
S1 C44 H44C 109.5 . . ?
H44A C44 H44C 109.5 . . ?
H44B C44 H44C 109.5 . . ?
S2 C45 H45A 109.5 . . ?
S2 C45 H45B 109.5 . . ?
H45A C45 H45B 109.5 . . ?
S2 C45 H45C 109.5 . . ?
H45A C45 H45C 109.5 . . ?
H45B C45 H45C 109.5 . . ?
S2 C46 H46A 109.5 . . ?
S2 C46 H46B 109.5 . . ?
H46A C46 H46B 109.5 . . ?
S2 C46 H46C 109.5 . . ?
H46A C46 H46C 109.5 . . ?
H46B C46 H46C 109.5 . . ?
S3 C47 H47A 109.5 . . ?
S3 C47 H47B 109.5 . . ?
H47A C47 H47B 109.5 . . ?
S3 C47 H47C 109.5 . . ?
H47A C47 H47C 109.5 . . ?
H47B C47 H47C 109.5 . . ?
S3 C48 H48A 109.5 . . ?
S3 C48 H48B 109.5 . . ?
H48A C48 H48B 109.5 . . ?
S3 C48 H48C 109.5 . . ?
H48A C48 H48C 109.5 . . ?
H48B C48 H48C 109.5 . . ?

loop_
_geom_bond_atom_site_label_1
_geom_bond_atom_site_label_2
_geom_bond_distance
_geom_bond_site_symmetry_2
_geom_bond_publ_flag
Y1 O2 2.244(2) 2_666 ?
Y1 O5 2.249(2) . ?
Y1 O9 2.262(2) . ?
Y1 O25 2.327(2) . ?
Y1 O26 2.336(2) . ?
Y1 O13 2.357(2) . ?
Y1 O1 2.384(2) . ?
Y1 O2 2.919(2) . ?
Y1 C1 3.021(3) . ?
S1 O27 1.521(2) . ?
S1 C43 1.769(4) . ?
S1 C44 1.779(4) . ?
O1 C1 1.257(4) . ?
N1 O4 1.202(5) . ?
N1 O3 1.227(4) . ?
N1 C4 1.462(5) . ?
C1 O2 1.264(4) . ?
C1 C2 1.495(4) . ?
Y2 O10 2.239(2) . ?
Y2 O14 2.254(2) . ?
Y2 O18 2.264(2) 2_665 ?
Y2 O21 2.318(2) . ?
Y2 O22 2.319(2) 2_665 ?
Y2 O17 2.336(2) . ?
Y2 O27 2.341(2) . ?
Y2 C29 3.042(4) . ?
S2 O28 1.502(3) . ?
S2 C45 1.774(5) . ?
S2 C46 1.787(4) . ?
O2 Y1 2.244(2) 2_666 ?
N2 O7 1.219(4) . ?
N2 O8 1.222(4) . ?
N2 C11 1.483(4) . ?
C2 C3 1.381(4) . ?
C2 C7 1.397(5) . ?
S3 O29 1.514(3) . ?
S3 C47 1.744(4) . ?
S3 C48 1.797(6) . ?
N3 O11 1.222(4) . ?
N3 O12 1.227(4) . ?
N3 C18 1.478(4) . ?
C3 C4 1.392(5) . ?
C3 H3 0.9500 . ?
N4 O15 1.215(4) . ?
N4 O16 1.225(4) . ?
N4 C25 1.476(4) . ?
C4 C5 1.373(5) . ?
O5 C8 1.278(4) . ?
N5 O20 1.222(4) . ?
N5 O19 1.228(4) . ?
N5 C32 1.466(4) . ?
C5 C6 1.371(5) . ?
C5 H5 0.9500 . ?
O6 C8 1.246(4) . ?
N6 O24 1.207(4) . ?
N6 O23 1.217(4) . ?
N6 C39 1.483(4) . ?
C6 C7 1.381(5) . ?
C6 H6 0.9500 . ?
C7 H7 0.9500 . ?
C8 C9 1.509(5) . ?
O9 C15 1.257(4) . ?
C9 C10 1.377(4) . ?
C9 C14 1.396(5) . ?
O10 C15 1.258(4) . ?
C10 C11 1.388(5) . ?
C10 H10 0.9500 . ?
C11 C12 1.374(5) . ?
C12 C13 1.391(5) . ?
C12 H12 0.9500 . ?
O13 C22 1.256(4) . ?
C13 C14 1.386(5) . ?
C13 H13 0.9500 . ?
O14 C22 1.260(4) . ?
C14 H14 0.9500 . ?
C15 C16 1.489(4) . ?
C16 C17 1.391(4) . ?
C16 C21 1.396(4) . ?
O17 C29 1.255(4) . ?
C17 C18 1.373(5) . ?
C17 H17 0.9500 . ?
O18 C29 1.266(4) . ?
O18 Y2 2.264(2) 2_665 ?
C18 C19 1.384(5) . ?
C19 C20 1.382(5) . ?
C19 H19 0.9500 . ?
C20 C21 1.381(5) . ?
C20 H20 0.9500 . ?
O21 C36 1.259(4) . ?
C21 H21 0.9500 . ?
O22 C36 1.268(4) . ?
O22 Y2 2.319(2) 2_665 ?
C22 C23 1.511(4) . ?
C23 C28 1.387(4) . ?
C23 C24 1.389(4) . ?
C24 C25 1.385(5) . ?
C24 H24 0.9500 . ?
O25 H1O 0.7509 . ?
O25 H2O 1.0020 . ?
C25 C26 1.372(5) . ?
O26 H3O 0.9471 . ?
O26 H4O 0.6972 . ?
C26 C27 1.392(5) . ?
C26 H26 0.9500 . ?
C27 C28 1.387(5) . ?
C27 H27 0.9500 . ?
C28 H28 0.9500 . ?
C29 C30 1.492(5) . ?
C30 C35 1.389(5) . ?
C30 C31 1.392(4) . ?
C31 C32 1.383(5) . ?
C31 H31 0.9500 . ?
C32 C33 1.386(5) . ?
C33 C34 1.383(5) . ?
C33 H33 0.9500 . ?
C34 C35 1.378(5) . ?
C34 H34 0.9500 . ?
C35 H35 0.9500 . ?
C36 C37 1.502(5) . ?
C37 C38 1.382(4) . ?
C37 C42 1.394(5) . ?
C38 C39 1.384(5) . ?
C38 H38 0.9500 . ?
C39 C40 1.375(5) . ?
C40 C41 1.388(5) . ?
C40 H40 0.9500 . ?
C41 C42 1.387(5) . ?
C41 H41 0.9500 . ?
C42 H42 0.9500 . ?
C43 H43A 0.9800 . ?
C43 H43B 0.9800 . ?
C43 H43C 0.9800 . ?
C44 H44A 0.9800 . ?
C44 H44B 0.9800 . ?
C44 H44C 0.9800 . ?
C45 H45A 0.9800 . ?
C45 H45B 0.9800 . ?
C45 H45C 0.9800 . ?
C46 H46A 0.9800 . ?
C46 H46B 0.9800 . ?
C46 H46C 0.9800 . ?
C47 H47A 0.9800 . ?
C47 H47B 0.9800 . ?
C47 H47C 0.9800 . ?
C48 H48A 0.9800 . ?
C48 H48B 0.9800 . ?
C48 H48C 0.9800 . ?

loop_
_geom_hbond_atom_site_label_D
_geom_hbond_atom_site_label_H
_geom_hbond_atom_site_label_A
_geom_hbond_distance_DH
_geom_hbond_distance_HA
_geom_hbond_distance_DA
_geom_hbond_angle_DHA
_geom_hbond_site_symmetry_A
O26 H3O O29 0.95 1.70 2.643(3) 172.5 .
O26 H4O O14 0.70 2.30 2.850(3) 136.6 .
O26 H4O O27 0.70 2.51 3.113(3) 145.9 .
O25 H1O O6 0.75 1.98 2.727(3) 176.7 2_666
O25 H2O O28 1.00 1.66 2.660(3) 173.0 .
